data_2005664
loop_
_publ_author_name
'Antoli\'c, S.'
'Kojic-Prodic, B.'
'Cohen, J. D.'

_publ_section_title
;
 2-(2,5-Dichlorophenylhydrazono)glutaric Acid and
 2-(3,5-Dichlorophenylhydrazono)glutaric Acid
;
_journal_issue 11
_journal_name_full 'Acta Crystallographica Section C'
_journal_page_first 2832
_journal_page_last 2835
_journal_paper_doi 10.1107/S0108270196008013
_journal_volume 52
_journal_year 1996
_chemical_formula_structural 'C11 H10 Cl2 N2 O4'
_chemical_formula_sum 'C11 H10 Cl2 N2 O4'
_chemical_formula_weight 305.12
_chemical_name_systematic
;
 2-(2,5-dichlorophenylhydrazono)-glutaric acid
;
_space_group_IT_number 14
_symmetry_cell_setting monoclinic
_symmetry_space_group_name_Hall '-P 2yn'
_symmetry_space_group_name_H-M 'P 1 21/n 1'
_cell_angle_alpha 90
_cell_angle_beta 96.82(4)
_cell_angle_gamma 90
_cell_formula_units_Z 4
_cell_length_a 4.783(1)
_cell_length_b 16.982(6)
_cell_length_c 16.205(6)
_cell_measurement_reflns_used 25
_cell_measurement_temperature 295(3)
_cell_measurement_theta_max 42.39
_cell_measurement_theta_min 11.37
_cell_volume 1306.9(7)
_computing_cell_refinement 'CAD-4 EXPRESS'
_computing_data_collection 'CAD-4 EXPRESS (Enraf-Nonius, 1992)'
_computing_data_reduction 'HELENA (Spek, 1990b)'
_computing_molecular_graphics 'PLATON93 (Spek, 1990a) & ORTEPII (Johnson, 1976), PLUTON93 (Spek 1991)'
_computing_publication_material PLATON93
_computing_structure_refinement 'SHELXL93 (Sheldrick, 1993)'
_computing_structure_solution 'SHELXS86 (Sheldrick, 1990)'
_diffrn_ambient_temperature 295(3)
_diffrn_measurement_device 'Enraf-Nonius CAD4 diffractometer'
_diffrn_measurement_method \w/2\q
_diffrn_radiation_monochromator graphite
_diffrn_radiation_source 'fine-focus sealed tube'
_diffrn_radiation_type 'Cu K\a'
_diffrn_radiation_wavelength 1.54184
_diffrn_reflns_av_R_equivalents 0.0287
_diffrn_reflns_av_sigmaI/netI 0.0902
_diffrn_reflns_limit_h_max 0
_diffrn_reflns_limit_h_min -5
_diffrn_reflns_limit_k_max 10
_diffrn_reflns_limit_k_min -21
_diffrn_reflns_limit_l_max 20
_diffrn_reflns_limit_l_min -20
_diffrn_reflns_number 2963
_diffrn_reflns_theta_max 74.23
_diffrn_reflns_theta_min 3.78
_diffrn_standards_decay_% 2
_diffrn_standards_interval_count 77
_diffrn_standards_interval_time 120
_diffrn_standards_number 3
_exptl_absorpt_coefficient_mu 4.68
_exptl_absorpt_correction_type none
_exptl_crystal_colour colourless
_exptl_crystal_density_diffrn 1.551
_exptl_crystal_description plate
_exptl_crystal_F_000 624
_exptl_crystal_size_max 0.25
_exptl_crystal_size_mid 0.11
_exptl_crystal_size_min 0.06
_refine_diff_density_max 0.34
_refine_diff_density_min -0.32
_refine_ls_extinction_method none
_refine_ls_goodness_of_fit_all 0.835
_refine_ls_goodness_of_fit_obs 1.125
_refine_ls_hydrogen_treatment refall
_refine_ls_matrix_type full
_refine_ls_number_parameters 212
_refine_ls_number_reflns 2640
_refine_ls_number_restraints 0
_refine_ls_restrained_S_all 0.835
_refine_ls_restrained_S_obs 1.125
_refine_ls_R_factor_all 0.1658
_refine_ls_R_factor_obs 0.0549
_refine_ls_shift/esd_max -0.009
_refine_ls_shift/esd_mean 0.001
_refine_ls_structure_factor_coef Fsqd
_refine_ls_weighting_details 'w = 1/[\s^2^(Fo^2^)+(0.0795P)^2^] where P=(Fo^2^+2Fc^2^)/3'
_refine_ls_weighting_scheme calc
_refine_ls_wR_factor_all 0.1432
_refine_ls_wR_factor_obs 0.1241
_reflns_number_observed 1211
_reflns_number_total 2640
_reflns_observed_criterion >3sigma(I)
_cod_data_source_file na1241.cif
_cod_data_source_block 1
_cod_depositor_comments
;
The following automatic conversions were performed:
'_symmetry_cell_setting' value 'Monoclinic' changed to 'monoclinic'
according to '/home/saulius/struct/CIF-dictionaries/cif_core.dic'
dictionary named 'cif_core.dic' version 2.4.1 from 2010-06-29.

Automatic conversion script
Id: cif_fix_enum 1527 2010-12-29 10:47:43Z saulius 

The following automatic conversions were performed:

'_symmetry_cell_setting' value 'Monoclinic' changed to 'monoclinic'
according to /home/saulius/struct/CIF-dictionaries/cif_core.dic
dictionary named 'cif_core.dic' version 2.4.1 from 2010-06-29.

Automatic conversion script
Id: cif_fix_values 1715 2011-07-08 13:25:40Z adriana 

The following automatic conversions were performed:

'_refine_ls_weighting_scheme' value 'calc w =
1/[\s^2^(Fo^2^)+(0.0795P)^2^] where P=(Fo^2^+2Fc^2^)/3' was changed
to 'calc'. New tag '_refine_ls_weighting_details' was created. The
value of the new tag was set to 'w = 1/[\s^2^(Fo^2^)+(0.0795P)^2^]
where P=(Fo^2^+2Fc^2^)/3'.

Automatic conversion script
Id: cif_fix_values 3143 2015-03-26 13:38:13Z robertas 
;
_cod_original_sg_symbol_H-M 'P 21/n'
_cod_database_code 2005664

loop_
_symmetry_equiv_pos_as_xyz
x,y,z
1/2-x,1/2+y,1/2-z
-x,-y,-z
1/2+x,1/2-y,1/2+z

loop_
_atom_site_aniso_label
_atom_site_aniso_U_11
_atom_site_aniso_U_22
_atom_site_aniso_U_33
_atom_site_aniso_U_12
_atom_site_aniso_U_13
_atom_site_aniso_U_23
Cl1 0.0954(10) 0.0589(7) 0.0918(9) -0.0082(6) 0.0408(7) 0.0122(6)
Cl2 0.1289(12) 0.0349(5) 0.1126(10) 0.0036(6) 0.0570(9) -0.0063(6)
O1 0.092(2) 0.0293(13) 0.083(2) 0.0010(14) 0.0526(18) 0.0009(13)
O2 0.090(2) 0.0256(12) 0.0853(19) 0.0026(13) 0.0468(17) 0.0016(13)
O3 0.124(3) 0.0271(13) 0.142(3) -0.0079(16) 0.093(2) -0.0035(16)
O4 0.091(2) 0.0328(15) 0.129(3) -0.0003(14) 0.073(2) -0.0050(15)
N1 0.080(3) 0.0280(15) 0.063(2) -0.0002(15) 0.040(2) -0.0046(15)
N2 0.053(2) 0.0318(14) 0.0521(18) 0.0000(13) 0.0210(16) -0.0044(13)
C4 0.063(3) 0.045(2) 0.053(2) 0.002(2) 0.012(2) 0.0051(18)
C5 0.072(3) 0.074(3) 0.059(3) 0.001(2) 0.040(2) -0.001(2)
C6 0.094(4) 0.055(2) 0.075(3) 0.015(3) 0.043(3) -0.007(2)
C7 0.081(3) 0.0349(18) 0.063(3) 0.007(2) 0.025(2) -0.0043(18)
C8 0.055(2) 0.0267(16) 0.052(2) -0.0016(16) 0.019(2) -0.0046(16)
C9 0.064(3) 0.0328(19) 0.051(2) 0.0010(18) 0.018(2) -0.0014(17)
C10 0.062(3) 0.0216(16) 0.065(3) -0.0011(16) 0.028(2) -0.0022(16)
C11 0.077(4) 0.0235(17) 0.075(3) -0.005(2) 0.037(3) -0.0088(19)
C12 0.065(3) 0.0261(17) 0.061(3) -0.0003(17) 0.030(2) -0.0016(16)
C31 0.061(3) 0.040(2) 0.057(2) 0.0020(19) 0.022(2) -0.0051(18)
C71 0.056(3) 0.0422(19) 0.055(2) -0.0004(18) 0.021(2) -0.0059(18)

loop_
_atom_site_label
_atom_site_occupancy
_atom_site_fract_x
_atom_site_fract_y
_atom_site_fract_z
_atom_site_U_iso_or_equiv
_atom_site_thermal_displace_type
_atom_site_calc_flag
_atom_site_type_symbol
C31 1 -0.2366(9) 0.7979(2) 0.2543(3) 0.0512(10) Uani d C
H31 1 -0.303(8) 0.752(2) 0.280(2) 0.053(11) Uiso d H
C4 1 -0.0535(9) 0.7946(2) 0.1954(2) 0.0532(10) Uani d C
Cl1 1 0.0670(3) 0.70295(6) 0.16638(8) 0.0797(4) Uani d Cl
C5 1 0.044(1) 0.8606(3) 0.1598(3) 0.0656(13) Uani d C
H5 1 0.164(8) 0.857(2) 0.116(2) 0.059(11) Uiso d H
C6 1 -0.047(1) 0.9322(3) 0.1840(3) 0.0718(14) Uani d C
H6 1 0.023(9) 0.980(3) 0.162(3) 0.091(15) Uiso d H
C7 1 -0.2227(9) 0.9387(2) 0.2444(3) 0.0582(11) Uani d C
Cl2 1 -0.3216(3) 1.03049(6) 0.27599(8) 0.0887(5) Uani d Cl
C71 1 -0.3215(8) 0.8708(2) 0.2810(2) 0.0498(10) Uani d C
N1 1 -0.4970(8) 0.8804(2) 0.3425(2) 0.0546(10) Uani d N
H1 1 -0.539(9) 0.930(3) 0.362(3) 0.086(15) Uiso d H
N2 1 -0.6019(6) 0.8164(2) 0.3765(2) 0.0445(8) Uani d N
C8 1 -0.7762(8) 0.8232(2) 0.4315(2) 0.0435(9) Uani d C
C9 1 -0.8683(9) 0.8991(2) 0.4623(2) 0.0486(10) Uani d C
O1 1 -1.0478(7) 0.8927(2) 0.5170(2) 0.0647(9) Uani d O
H11 1 -1.11(1) 0.944(3) 0.534(3) 0.098(17) Uiso d H
O2 1 -0.7875(6) 0.9632(1) 0.4391(2) 0.0639(8) Uani d O
C10 1 -0.895(1) 0.7488(2) 0.4641(3) 0.0478(11) Uani d C
H102 1 -0.871(1) 0.748(3) 0.525(3) 0.086(16) Uiso d H
H101 1 -1.10(1) 0.751(2) 0.453(3) 0.068(14) Uiso d H
C11 1 -0.771(1) 0.6757(2) 0.4294(4) 0.0561(13) Uani d C
H111 1 -0.54(1) 0.675(3) 0.443(3) 0.070(19) Uiso d H
H112 1 -0.807(8) 0.673(2) 0.362(3) 0.057(13) Uiso d H
C12 1 -0.8832(9) 0.6010(2) 0.4616(2) 0.0490(10) Uani d C
O3 1 -0.7433(8) 0.53929(2) 0.4456(2) 0.0915(12) Uani d O
H3 1 -0.838(1) 0.486(4) 0.467(4) 0.150(23) Uiso d H
O4 1 -1.0835(7) 0.5972(2) 0.4997(2) 0.0795(11) Uani d O

loop_
_atom_type_symbol
_atom_type_description
_atom_type_scat_dispersion_real
_atom_type_scat_dispersion_imag
_atom_type_scat_source
C C 0.0181 0.0091 'International Tables Vol C Tables 4.2.6.8 and 6.1.1.4'
O O 0.0492 0.0322 'International Tables Vol C Tables 4.2.6.8 and 6.1.1.4'
N N 0.0311 0.0180 'International Tables Vol C Tables 4.2.6.8 and 6.1.1.4'
Cl Cl 0.3639 0.7018 'International Tables Vol C Tables 4.2.6.8 and 6.1.1.4'
H H 0.0000 0.0000 'International Tables Vol C Tables 4.2.6.8 and 6.1.1.4'

loop_
_geom_angle_atom_site_label_1
_geom_angle_atom_site_label_2
_geom_angle_atom_site_label_3
_geom_angle
_geom_angle_publ_flag
N2 N1 C71 119.0(3) yes
N1 N2 C8 120.8(3) yes
Cl1 C4 C5 118.6(3) no
Cl1 C4 C31 119.0(3) no
C5 C4 C31 122.5(4) yes
C4 C5 C6 118.3(4) yes
C5 C6 C7 121.4(4) yes
Cl2 C7 C6 119.9(3) no
Cl2 C7 C71 120.0(3) no
C6 C7 C71 120.1(4) yes
N2 C8 C9 123.7(3) yes
N2 C8 C10 117.8(3) yes
C9 C8 C10 118.5(3) yes
O1 C9 O2 122.4(3) yes
O1 C9 C8 113.9(3) yes
O2 C9 C8 123.7(3) yes
C8 C10 C11 112.3(4) yes
C10 C11 C12 113.2(4) yes
O3 C12 O4 121.7(3) yes
O3 C12 C11 113.9(4) yes
O4 C12 C11 124.4(4) yes
C4 C31 C71 119.4(3) yes
N1 C71 C7 117.9(3) yes
N1 C71 C31 123.6(3) yes
C7 C71 C31 118.3(3) yes

loop_
_geom_bond_atom_site_label_1
_geom_bond_atom_site_label_2
_geom_bond_distance
_geom_bond_publ_flag
Cl1 C4 1.744(4) yes
Cl2 C7 1.724(4) yes
O1 C9 1.310(5) yes
O2 C9 1.229(4) yes
O3 C12 1.287(5) yes
O4 C12 1.201(5) yes
N1 N2 1.343(4) yes
N1 C71 1.387(5) yes
N2 C8 1.296(4) yes
C4 C5 1.367(6) yes
C4 C31 1.371(5) yes
C5 C6 1.364(7) yes
C6 C7 1.368(6) yes
C7 C71 1.406(5) yes
C8 C9 1.469(5) yes
C8 C10 1.506(5) yes
C10 C11 1.511(6) yes
C11 C12 1.496(5) yes
C31 C71 1.388(5) yes

loop_
_geom_torsion_atom_site_label_1
_geom_torsion_atom_site_label_2
_geom_torsion_atom_site_label_3
_geom_torsion_atom_site_label_4
_geom_torsion
_geom_torsion_publ_flag
C71 N1 N2 C8 -177.0(3) no
N2 N1 C71 C31 -2.9(6) no
N2 N1 C71 C7 177.8(3) yes
N1 N2 C8 C9 -1.3(5) no
N1 N2 C8 C10 177.4(3) no
Cl1 C4 C5 C6 -178.7(3) no
C31 C4 C5 C6 -0.2(7) no
Cl1 C4 C31 C71 176.5(3) no
C5 C4 C31 C71 -1.9(6) no
C4 C5 C6 C7 2.3(6) no
C5 C6 C7 C71 -2.2(6) no
C5 C6 C7 Cl2 177.5(3) no
Cl2 C7 C71 N1 -0.3(5) no
Cl2 C7 C71 C31 -179.7(3) no
C6 C7 C71 N1 179.4(4) no
C6 C7 C71 C31 0.0(13) no
N2 C8 C9 O1 179.2(3) no
C10 C8 C9 O2 -179.1(4) no
N2 C8 C9 O2 -0.4(6) no
C10 C8 C9 O1 0.5(5) yes
C9 C8 C10 C11 -177.6(4) no
N2 C8 C10 C11 3.6(5) no
C8 C10 C11 C12 179.4(4) no
C10 C11 C12 O3 -167.4(4) no
C10 C11 C12 O4 12.0(6) yes
C4 C31 C71 C7 2.0(6) no
C4 C31 C71 N1 -177.4(4) no

loop_
_cod_related_entry_id
_cod_related_entry_database
_cod_related_entry_code
1 ChemSpider 21186663
